data_4031302
loop_
_publ_author_name
'Golovnev, Nikolay'
'Molokeev, Maxim'

_publ_section_title
;
 Crystal structures of cesium and rubidium 2-thiobarbiturates
;
_journal_issue 9
_journal_name_full 'Russian Journal of Inorganic Chemistry'
_journal_page_first 943
_journal_paper_doi 10.1134/S003602361409006X
_journal_volume 59
_journal_year 2014
_chemical_formula_moiety
;
C4 H3 N2 O2 Rb S
;
_chemical_formula_sum 'C4 H3 N2 O2 Rb S'
_chemical_formula_weight 228.6144
_chemical_name_mineral
;
Rubidium 2-Thiobarbiturate
;
_space_group_IT_number 12
_symmetry_cell_setting monoclinic
_symmetry_space_group_name_Hall '-C 2y'
_symmetry_space_group_name_H-M 'C 1 2/m 1'
_cell_angle_alpha 90
_cell_angle_beta 100.2115(12)
_cell_angle_gamma 90
_cell_formula_units_Z 4
_cell_length_a 7.63691(19)
_cell_length_b 11.76903(33)
_cell_length_c 7.55678(18)
_cell_measurement_temperature 300
_cell_volume 668.44(3)
_diffrn_ambient_temperature 300
_diffrn_measurement_device_type
;
D8 ADVANCE Bruker
;
_diffrn_radiation_monochromator none
_diffrn_radiation_probe x-ray
_diffrn_radiation_type
;
 Cu K\a~1~~2~
;
_exptl_absorpt_coefficient_mu 12.618
_exptl_crystal_density_diffrn 2.271705
_pd_char_colour
;
colourless
;
_pd_meas_2theta_range_inc 0.016
_pd_meas_2theta_range_max 139.987
_pd_meas_2theta_range_min 5
_pd_meas_scan_method step
_pd_proc_ls_pref_orient_corr
;
Anisotropic model of PO. Spherical harmonics 6 ordrer.
 Jarvinen (1993). Application of symmetrized harmonics expansion to correction
of the preferred orientation effect. - J. Appl. Cryst. 26 p525-531.
;
_pd_proc_ls_profile_function PearsonVII
_pd_proc_ls_prof_R_factor 3.182
_pd_proc_ls_prof_wR_expected 1.299
_pd_proc_ls_prof_wR_factor 3.503
_pd_proc_number_of_points 8436.6875
_pd_spec_mount_mode reflection
_refine_ls_goodness_of_fit_ref 2.697
_refine_ls_R_I_factor 1.775
_refine_ls_shift/su_max 0.01000
_cod_data_source_file RbHTBA.cif
_cod_data_source_block b
_cod_original_cell_volume 668.438(30)
_cod_original_sg_symbol_Hall
;
-C 2y
;
_cod_original_sg_symbol_H-M C2/m
_cod_original_formula_sum
;
C4 H3 N2 O2 Rb S
;
_cod_database_code 4031302
_cod_database_fobs_code 4031302

loop_
_symmetry_equiv_pos_as_xyz
'x, y, z'
'-x, -y, -z'
'-x, y, -z'
'-x+1/2, -y+1/2, -z'
'-x+1/2, y+1/2, -z'
'x, -y, z'
'x+1/2, -y+1/2, z'
'x+1/2, y+1/2, z'

loop_
_atom_site_label
_atom_site_type_symbol
_atom_site_fract_x
_atom_site_fract_y
_atom_site_fract_z
_atom_site_occupancy
_atom_site_B_iso_or_equiv
_atom_site_adp_type
Rb Rb 0 0.25 0.5 1 0 Uani
S S 0.32018(34) 0 -0.32835(38) 1 3.48(17) Uiso
C2 C 0.2603(11) 0 -0.1197(12) 1 1.85(17) Uiso
N1 N 0.26413(81) 0.09786(37) -0.02890(68) 1 1.85(17) Uiso
C6 C 0.20410(76) 0.09902(53) 0.14544(74) 1 1.85(17) Uiso
C5 C 0.1730(10) 0 0.2265(12) 1 1.85(17) Uiso
O2 O 0.19207(53) 0.19801(40) 0.20507(54) 1 3.09(19) Uiso
H1 H 0.26905 0.159742 -0.074205 1 3 Uiso
H5 H 0.15944 0 0.343206 1 3 Uiso

loop_
_atom_site_aniso_label
_atom_site_aniso_U_11
_atom_site_aniso_U_22
_atom_site_aniso_U_33
_atom_site_aniso_U_12
_atom_site_aniso_U_13
_atom_site_aniso_U_23
Rb 0.0447(20) 0.0837(25) 0.0302(21) 0 0.01077(55) 0

loop_
_diffrn_radiation_wavelength
_diffrn_radiation_wavelength_wt
1.5406 1.0000
1.5443 0.5000

loop_
_geom_angle_atom_site_label_1
_geom_angle_atom_site_label_2
_geom_angle_atom_site_label_3
_geom_angle
_geom_angle_site_symmetry_1
_geom_angle_site_symmetry_3
N1 C2 S 119.04(50) 1_555 1_555
N1 C2 N1 118.77(61) 1_555 6_555
C6 N1 C2 119.05(63) 1_555 1_555
C6 N1 H1 114.62 1_555 1_555
H1 N1 C2 123.82 1_555 1_555
C5 C6 N1 120.27(64) 1_555 1_555
C5 C6 O2 127.14(62) 1_555 1_555
O2 C6 N1 112.57(48) 1_555 1_555
H5 C5 C6 119.92 1_555 1_555
C6 C5 C6 118.37(66) 1_555 6_555
S Rb S 69.717(53) 4_555 7_456
S Rb O2 67.9(14) 4_555 1_555
S Rb O2 135.99(27) 4_555 3_556
S Rb O2 78.55(11) 4_555 4_556
S Rb O2 82.186(98) 4_555 7_455
O2 Rb O2 100.06(12) 1_555 4_556
O2 Rb O2 84.84(11) 1_555 7_455

loop_
_geom_bond_atom_site_label_1
_geom_bond_atom_site_label_2
_geom_bond_distance
_geom_bond_site_symmetry_2
S C2 1.7178(90) .
C2 N1 1.3383(64) .
N1 C6 1.4698(74) .
N1 H1 0.80845 .
C6 C5 1.3569(74) .
C6 O2 1.2583(77) .
C5 H5 0.90603 .
Rb O2 2.9415(38) .
Rb O2 3.0022(38) 4_556

loop_
_geom_hbond_atom_site_label_D
_geom_hbond_atom_site_label_H
_geom_hbond_atom_site_label_A
_geom_hbond_distance_DH
_geom_hbond_distance_HA
_geom_hbond_distance_DA
_geom_hbond_angle_DHA
_geom_hbond_site_symmetry_A
N1 H1 O2 0.81 1.99 2.795(7) 171 4_555
